data_7003956
loop_
_publ_author_name
'Liu, Jingyu'
'Iwasa, Naruhito'
'Nomura, Kotohiro'

_publ_section_title
;
 Synthesis of Al complexes containing phenoxy-imine ligands and their
 use as the catalyst precursors for efficient living ring-opening
 polymerisation of \e-caprolactone
;
_journal_issue 30
_journal_name_full 'Dalton Transactions'
_journal_page_first 3978
_journal_page_last 3988
_journal_paper_doi 10.1039/b801561a
_journal_year 2008
_chemical_formula_moiety 'C19 H19 Al F5 N O '
_chemical_formula_sum 'C19 H19 Al F5 N O'
_chemical_formula_weight 399.34
_space_group_IT_number 56
_symmetry_cell_setting orthorhombic
_symmetry_Int_Tables_number 56
_symmetry_space_group_name_Hall '-P 2ab 2ac'
_symmetry_space_group_name_H-M 'P c c n'
_audit_creation_date 2007-04-12
_audit_creation_method 'by CrystalStructure 3.8'
_cell_angle_alpha 90.0000
_cell_angle_beta 90.0000
_cell_angle_gamma 90.0000
_cell_formula_units_Z 8
_cell_length_a 17.7482(6)
_cell_length_b 15.6029(6)
_cell_length_c 14.4394(5)
_cell_measurement_reflns_used 18843
_cell_measurement_temperature 243.1
_cell_measurement_theta_max 27.4
_cell_measurement_theta_min 3.0
_cell_volume 3998.6(2)
_computing_cell_refinement PROCESS-AUTO
_computing_data_collection PROCESS-AUTO
_computing_data_reduction CrystalStructure
_computing_publication_material 'CrystalStructure 3.8'
_computing_structure_refinement CRYSTALS
_computing_structure_solution SIR92
_diffrn_detector_area_resol_mean 10.00
_diffrn_measured_fraction_theta_full 0.996
_diffrn_measured_fraction_theta_max 0.996
_diffrn_measurement_device_type 'Rigaku RAXIS-RAPID'
_diffrn_measurement_method \w
_diffrn_radiation_type 'Mo K\a'
_diffrn_radiation_wavelength 0.71075
_diffrn_reflns_av_R_equivalents 0.044
_diffrn_reflns_limit_h_max 22
_diffrn_reflns_limit_h_min -22
_diffrn_reflns_limit_k_max 20
_diffrn_reflns_limit_k_min -20
_diffrn_reflns_limit_l_max 15
_diffrn_reflns_limit_l_min -18
_diffrn_reflns_number 35873
_diffrn_reflns_theta_full 27.44
_diffrn_reflns_theta_max 27.44
_exptl_absorpt_coefficient_mu 0.154
_exptl_absorpt_correction_T_max 0.973
_exptl_absorpt_correction_T_min 0.581
_exptl_absorpt_correction_type multi-scan
_exptl_absorpt_process_details
;
Higashi, T. (1995). Program for Absorption Correction.
Rigaku Corporation, Tokyo, Japan.
;
_exptl_crystal_colour yellow
_exptl_crystal_density_diffrn 1.327
_exptl_crystal_density_method 'not measured'
_exptl_crystal_description block
_exptl_crystal_F_000 1648.00
_exptl_crystal_size_max 0.36
_exptl_crystal_size_mid 0.24
_exptl_crystal_size_min 0.18
_refine_diff_density_max 0.14
_refine_diff_density_min -0.18
_refine_ls_extinction_method none
_refine_ls_goodness_of_fit_ref 1.019
_refine_ls_hydrogen_treatment refall
_refine_ls_number_parameters 263
_refine_ls_number_reflns 2154
_refine_ls_R_factor_gt 0.0352
_refine_ls_shift/su_max 0.0000
_refine_ls_structure_factor_coef Fsqd
_refine_ls_weighting_details 'w = 1/[0.0006Fo^2^ + 1.0000\s(Fo^2^)]/(4Fo^2^)'
_refine_ls_weighting_scheme calc
_refine_ls_wR_factor_ref 0.0816
_reflns_number_gt 2138
_reflns_number_total 4559
_reflns_threshold_expression F^2^>2.0\s(F^2^)
_cod_data_source_file b801561a.txt
_cod_data_source_block '_Liu07-2-20-2'
_cod_original_formula_sum 'C19 H19 Al F5 N O '
_cod_database_code 7003956

loop_
_symmetry_equiv_pos_site_id
_symmetry_equiv_pos_as_xyz
1 +X,+Y,+Z
2 1/2-X,+Y,1/2+Z
3 +X,1/2-Y,1/2+Z
4 1/2-X,1/2-Y,+Z
5 -X,-Y,-Z
6 1/2+X,-Y,1/2-Z
7 -X,1/2+Y,1/2-Z
8 1/2+X,1/2+Y,-Z

loop_
_atom_site_label
_atom_site_type_symbol
_atom_site_fract_x
_atom_site_fract_y
_atom_site_fract_z
_atom_site_U_iso_or_equiv
_atom_site_adp_type
_atom_site_occupancy
_atom_site_symmetry_multiplicity
_atom_site_calc_flag
_atom_site_refinement_flags
_atom_site_disorder_assembly
_atom_site_disorder_group
Al(1) Al 0.84228(4) 0.03619(5) 0.29047(5) 0.0468(2) Uani 1.00 1 d . . .
F(1) F 0.67698(8) 0.19804(10) 0.29928(11) 0.0756(5) Uani 1.00 1 d . . .
F(2) F 0.52840(9) 0.16606(13) 0.28553(13) 0.1039(6) Uani 1.00 1 d . . .
F(3) F 0.46918(8) 0.02225(13) 0.36306(13) 0.1074(7) Uani 1.00 1 d . . .
F(4) F 0.55909(10) -0.08707(12) 0.45583(13) 0.1011(6) Uani 1.00 1 d . . .
F(5) F 0.70816(9) -0.05554(11) 0.47045(11) 0.0791(5) Uani 1.00 1 d . . .
O(1) O 0.92481(8) 0.08163(11) 0.33934(12) 0.0549(5) Uani 1.00 1 d . . .
N(1) N 0.77600(9) 0.08578(12) 0.38668(13) 0.0449(5) Uani 1.00 1 d . . .
C(1) C 0.81113(13) 0.09012(18) 0.17470(17) 0.0653(8) Uani 1.00 1 d . . .
C(2) C 0.83875(15) -0.08790(17) 0.2984(2) 0.0731(9) Uani 1.00 1 d . . .
C(3) C 0.80077(12) 0.13522(14) 0.45248(16) 0.0442(7) Uani 1.00 1 d . . .
C(4) C 0.87727(12) 0.16023(14) 0.46738(15) 0.0432(6) Uani 1.00 1 d . . .
C(5) C 0.89028(14) 0.21412(16) 0.54385(18) 0.0592(8) Uani 1.00 1 d . . .
C(6) C 0.96161(15) 0.24061(19) 0.56299(19) 0.0716(9) Uani 1.00 1 d . . .
C(7) C 1.02092(14) 0.21271(17) 0.50765(18) 0.0620(8) Uani 1.00 1 d . . .
C(8) C 1.01224(12) 0.15922(15) 0.43184(16) 0.0457(7) Uani 1.00 1 d . . .
C(9) C 0.93765(12) 0.13261(15) 0.41062(16) 0.0426(6) Uani 1.00 1 d . . .
C(10) C 0.69614(12) 0.07118(16) 0.38431(16) 0.0451(7) Uani 1.00 1 d . . .
C(11) C 0.64887(13) 0.12684(17) 0.33835(18) 0.0539(8) Uani 1.00 1 d . . .
C(12) C 0.57268(15) 0.1113(2) 0.3317(2) 0.0653(9) Uani 1.00 1 d . . .
C(13) C 0.54329(14) 0.0393(2) 0.3709(2) 0.0698(10) Uani 1.00 1 d . . .
C(14) C 0.58852(16) -0.0164(2) 0.4178(2) 0.0659(9) Uani 1.00 1 d . . .
C(15) C 0.66438(14) -0.00056(18) 0.42436(18) 0.0550(7) Uani 1.00 1 d . . .
C(16) C 1.08025(12) 0.12799(17) 0.37557(18) 0.0535(7) Uani 1.00 1 d . . .
C(17) C 1.07252(14) 0.15345(18) 0.27410(17) 0.0630(8) Uani 1.00 1 d . . .
C(18) C 1.08690(15) 0.03040(18) 0.3847(2) 0.0825(10) Uani 1.00 1 d . . .
C(19) C 1.15462(14) 0.1675(2) 0.4101(2) 0.0840(10) Uani 1.00 1 d . . .
H(1) H 0.8502 0.0839 0.1302 0.079 Uiso 1.00 1 c R . .
H(2) H 0.7666 0.0635 0.1524 0.079 Uiso 1.00 1 c R . .
H(3) H 0.8018 0.1493 0.1851 0.079 Uiso 1.00 1 c R . .
H(4) H 0.8614 -0.1120 0.2448 0.088 Uiso 1.00 1 c R . .
H(5) H 0.7879 -0.1065 0.3026 0.088 Uiso 1.00 1 c R . .
H(6) H 0.8656 -0.1059 0.3519 0.088 Uiso 1.00 1 c R . .
H(7) H 0.7643 0.1582 0.4982 0.053 Uiso 1.00 1 c R . .
H(8) H 0.8460 0.2313 0.5816 0.071 Uiso 1.00 1 c R . .
H(9) H 0.9688 0.2756 0.6187 0.086 Uiso 1.00 1 c R . .
H(10) H 1.0708 0.2322 0.5235 0.074 Uiso 1.00 1 c R . .
H(11) H 1.1159 0.1352 0.2410 0.076 Uiso 1.00 1 c R . .
H(12) H 1.0676 0.2139 0.2690 0.076 Uiso 1.00 1 c R . .
H(13) H 1.0291 0.1266 0.2489 0.076 Uiso 1.00 1 c R . .
H(14) H 1.1302 0.0110 0.3522 0.099 Uiso 1.00 1 c R . .
H(15) H 1.0432 0.0044 0.3592 0.099 Uiso 1.00 1 c R . .
H(16) H 1.0912 0.0153 0.4482 0.099 Uiso 1.00 1 c R . .
H(17) H 1.1954 0.1479 0.3732 0.101 Uiso 1.00 1 c R . .
H(18) H 1.1628 0.1516 0.4728 0.101 Uiso 1.00 1 c R . .
H(19) H 1.1512 0.2281 0.4058 0.101 Uiso 1.00 1 c R . .

loop_
_atom_site_aniso_label
_atom_site_aniso_U_11
_atom_site_aniso_U_22
_atom_site_aniso_U_33
_atom_site_aniso_U_12
_atom_site_aniso_U_13
_atom_site_aniso_U_23
Al(1) 0.0410(3) 0.0532(4) 0.0464(4) -0.0032(3) -0.0002(3) -0.0107(3)
F(1) 0.0696(9) 0.0574(9) 0.0999(12) 0.0079(7) 0.0016(8) 0.0067(9)
F(2) 0.0652(10) 0.1251(15) 0.1214(15) 0.0335(10) -0.0207(10) -0.0100(12)
F(3) 0.0431(8) 0.1673(19) 0.1120(14) -0.0259(10) 0.0032(9) -0.0433(13)
F(4) 0.0993(12) 0.1056(14) 0.0985(13) -0.0505(11) 0.0276(11) -0.0044(11)
F(5) 0.0812(10) 0.0803(11) 0.0758(10) -0.0023(9) 0.0046(8) 0.0217(9)
O(1) 0.0414(8) 0.0655(11) 0.0577(10) -0.0034(8) -0.0014(8) -0.0245(9)
N(1) 0.0386(10) 0.0493(12) 0.0468(11) -0.0039(9) -0.0011(9) -0.0047(10)
C(1) 0.0551(15) 0.078(2) 0.0624(17) -0.0031(14) 0.0032(13) -0.0029(15)
C(2) 0.0731(18) 0.0654(19) 0.0809(19) -0.0039(15) 0.0077(16) -0.0133(16)
C(3) 0.0483(14) 0.0416(13) 0.0427(14) 0.0017(11) 0.0003(11) -0.0017(12)
C(4) 0.0445(13) 0.0445(13) 0.0408(14) -0.0026(10) -0.0039(11) -0.0043(11)
C(5) 0.0588(16) 0.0632(17) 0.0556(16) -0.0072(13) 0.0015(13) -0.0190(14)
C(6) 0.0703(17) 0.085(2) 0.0595(18) -0.0146(16) -0.0048(15) -0.0285(17)
C(7) 0.0508(15) 0.0727(18) 0.0626(17) -0.0124(13) -0.0122(13) -0.0075(15)
C(8) 0.0441(13) 0.0470(14) 0.0459(14) -0.0007(11) -0.0086(11) 0.0017(12)
C(9) 0.0443(13) 0.0412(13) 0.0423(14) -0.0001(11) -0.0062(11) 0.0015(12)
C(10) 0.0388(12) 0.0492(15) 0.0473(14) -0.0007(11) 0.0015(11) -0.0101(12)
C(11) 0.0482(15) 0.0504(16) 0.0630(17) -0.0010(12) 0.0035(13) -0.0092(14)
C(12) 0.0447(15) 0.081(2) 0.0702(19) 0.0134(15) -0.0072(14) -0.0176(17)
C(13) 0.0391(14) 0.100(2) 0.071(2) -0.0117(17) 0.0051(14) -0.0304(19)
C(14) 0.0611(18) 0.075(2) 0.0620(18) -0.0269(16) 0.0144(15) -0.0144(16)
C(15) 0.0555(16) 0.0600(16) 0.0494(15) -0.0011(14) 0.0027(13) -0.0032(14)
C(16) 0.0401(13) 0.0596(17) 0.0608(16) 0.0013(11) -0.0090(12) 0.0032(14)
C(17) 0.0527(15) 0.0746(19) 0.0615(18) 0.0038(13) 0.0031(13) -0.0001(15)
C(18) 0.0669(18) 0.066(2) 0.115(2) 0.0259(15) 0.0051(18) 0.0144(18)
C(19) 0.0447(15) 0.123(2) 0.084(2) -0.0042(16) -0.0110(14) -0.009(2)

loop_
_atom_type_symbol
_atom_type_description
_atom_type_scat_dispersion_real
_atom_type_scat_dispersion_imag
_atom_type_scat_source
C C 0.003 0.002
;
International Tables for Crystallography
(1992, Vol. C, Tables 4.2.6.8 and 6.1.1.4)
;
H H 0.000 0.000
;
International Tables for Crystallography
(1992, Vol. C, Table 6.1.1.4)
;
F F 0.017 0.010
;
International Tables for Crystallography
(1992, Vol. C, Tables 4.2.6.8 and 6.1.1.4)
;
N N 0.006 0.003
;
International Tables for Crystallography
(1992, Vol. C, Tables 4.2.6.8 and 6.1.1.4)
;
O O 0.011 0.006
;
International Tables for Crystallography
(1992, Vol. C, Tables 4.2.6.8 and 6.1.1.4)
;
Al Al 0.064 0.051
;
International Tables for Crystallography
(1992, Vol. C, Tables 4.2.6.8 and 6.1.1.4)
;

loop_
_geom_angle_atom_site_label_1
_geom_angle_atom_site_label_2
_geom_angle_atom_site_label_3
_geom_angle
_geom_angle_publ_flag
_geom_angle_site_symmetry_1
_geom_angle_site_symmetry_2
_geom_angle_site_symmetry_3
O(1) Al(1) N(1) 93.17(7) yes . . .
O(1) Al(1) C(1) 113.73(10) yes . . .
O(1) Al(1) C(2) 113.71(10) yes . . .
N(1) Al(1) C(1) 105.34(9) yes . . .
N(1) Al(1) C(2) 109.26(10) yes . . .
C(1) Al(1) C(2) 118.12(12) yes . . .
Al(1) O(1) C(9) 133.89(14) yes . . .
Al(1) N(1) C(3) 122.97(14) yes . . .
Al(1) N(1) C(10) 120.55(14) yes . . .
C(3) N(1) C(10) 116.44(18) yes . . .
N(1) C(3) C(4) 126.4(2) yes . . .
C(3) C(4) C(5) 115.9(2) yes . . .
C(3) C(4) C(9) 123.3(2) yes . . .
C(5) C(4) C(9) 120.8(2) yes . . .
C(4) C(5) C(6) 119.6(2) yes . . .
C(5) C(6) C(7) 119.5(2) yes . . .
C(6) C(7) C(8) 123.9(2) yes . . .
C(7) C(8) C(9) 116.8(2) yes . . .
C(7) C(8) C(16) 121.5(2) yes . . .
C(9) C(8) C(16) 121.7(2) yes . . .
O(1) C(9) C(4) 120.25(18) yes . . .
O(1) C(9) C(8) 120.32(19) yes . . .
C(4) C(9) C(8) 119.4(2) yes . . .
N(1) C(10) C(11) 120.8(2) yes . . .
N(1) C(10) C(15) 121.5(2) yes . . .
C(11) C(10) C(15) 117.7(2) yes . . .
F(1) C(11) C(10) 119.9(2) yes . . .
F(1) C(11) C(12) 118.8(2) yes . . .
C(10) C(11) C(12) 121.4(2) yes . . .
F(2) C(12) C(11) 119.9(2) yes . . .
F(2) C(12) C(13) 120.6(2) yes . . .
C(11) C(12) C(13) 119.5(2) yes . . .
F(3) C(13) C(12) 120.2(2) yes . . .
F(3) C(13) C(14) 119.4(2) yes . . .
C(12) C(13) C(14) 120.5(2) yes . . .
F(4) C(14) C(13) 120.0(2) yes . . .
F(4) C(14) C(15) 120.2(2) yes . . .
C(13) C(14) C(15) 119.8(2) yes . . .
F(5) C(15) C(10) 119.5(2) yes . . .
F(5) C(15) C(14) 119.3(2) yes . . .
C(10) C(15) C(14) 121.2(2) yes . . .
C(8) C(16) C(17) 110.82(19) yes . . .
C(8) C(16) C(18) 109.3(2) yes . . .
C(8) C(16) C(19) 112.1(2) yes . . .
C(17) C(16) C(18) 110.4(2) yes . . .
C(17) C(16) C(19) 106.5(2) yes . . .
C(18) C(16) C(19) 107.7(2) yes . . .
Al(1) C(1) H(1) 109.2 no . . .
Al(1) C(1) H(2) 109.8 no . . .
Al(1) C(1) H(3) 109.4 no . . .
H(1) C(1) H(2) 109.5 no . . .
H(1) C(1) H(3) 109.5 no . . .
H(2) C(1) H(3) 109.5 no . . .
Al(1) C(2) H(4) 109.5 no . . .
Al(1) C(2) H(5) 109.9 no . . .
Al(1) C(2) H(6) 109.0 no . . .
H(4) C(2) H(5) 109.5 no . . .
H(4) C(2) H(6) 109.5 no . . .
H(5) C(2) H(6) 109.5 no . . .
N(1) C(3) H(7) 118.7 no . . .
C(4) C(3) H(7) 114.9 no . . .
C(4) C(5) H(8) 117.5 no . . .
C(6) C(5) H(8) 122.9 no . . .
C(5) C(6) H(9) 117.2 no . . .
C(7) C(6) H(9) 123.2 no . . .
C(6) C(7) H(10) 117.3 no . . .
C(8) C(7) H(10) 118.7 no . . .
C(16) C(17) H(11) 109.4 no . . .
C(16) C(17) H(12) 110.0 no . . .
C(16) C(17) H(13) 109.0 no . . .
H(11) C(17) H(12) 109.5 no . . .
H(11) C(17) H(13) 109.5 no . . .
H(12) C(17) H(13) 109.5 no . . .
C(16) C(18) H(14) 109.7 no . . .
C(16) C(18) H(15) 109.1 no . . .
C(16) C(18) H(16) 109.6 no . . .
H(14) C(18) H(15) 109.5 no . . .
H(14) C(18) H(16) 109.5 no . . .
H(15) C(18) H(16) 109.5 no . . .
C(16) C(19) H(17) 110.0 no . . .
C(16) C(19) H(18) 109.6 no . . .
C(16) C(19) H(19) 108.8 no . . .
H(17) C(19) H(18) 109.5 no . . .
H(17) C(19) H(19) 109.5 no . . .
H(18) C(19) H(19) 109.5 no . . .

loop_
_geom_bond_atom_site_label_1
_geom_bond_atom_site_label_2
_geom_bond_distance
_geom_bond_publ_flag
_geom_bond_site_symmetry_1
_geom_bond_site_symmetry_2
Al(1) O(1) 1.7737(16) yes . .
Al(1) N(1) 1.9780(19) yes . .
Al(1) C(1) 1.951(2) yes . .
Al(1) C(2) 1.941(2) yes . .
F(1) C(11) 1.342(3) yes . .
F(2) C(12) 1.338(3) yes . .
F(3) C(13) 1.347(2) yes . .
F(4) C(14) 1.338(3) yes . .
F(5) C(15) 1.335(3) yes . .
O(1) C(9) 1.321(2) yes . .
N(1) C(3) 1.300(2) yes . .
N(1) C(10) 1.436(2) yes . .
C(3) C(4) 1.429(3) yes . .
C(4) C(5) 1.407(3) yes . .
C(4) C(9) 1.416(3) yes . .
C(5) C(6) 1.360(3) yes . .
C(6) C(7) 1.391(3) yes . .
C(7) C(8) 1.385(3) yes . .
C(8) C(9) 1.421(3) yes . .
C(8) C(16) 1.534(3) yes . .
C(10) C(11) 1.378(3) yes . .
C(10) C(15) 1.380(3) yes . .
C(11) C(12) 1.377(3) yes . .
C(12) C(13) 1.362(4) yes . .
C(13) C(14) 1.364(4) yes . .
C(14) C(15) 1.372(3) yes . .
C(16) C(17) 1.524(3) yes . .
C(16) C(18) 1.533(3) yes . .
C(16) C(19) 1.540(3) yes . .
C(1) H(1) 0.950 no . .
C(1) H(2) 0.950 no . .
C(1) H(3) 0.950 no . .
C(2) H(4) 0.950 no . .
C(2) H(5) 0.950 no . .
C(2) H(6) 0.950 no . .
C(3) H(7) 0.991 no . .
C(5) H(8) 0.993 no . .
C(6) H(9) 0.981 no . .
C(7) H(10) 0.964 no . .
C(17) H(11) 0.950 no . .
C(17) H(12) 0.950 no . .
C(17) H(13) 0.950 no . .
C(18) H(14) 0.950 no . .
C(18) H(15) 0.950 no . .
C(18) H(16) 0.950 no . .
C(19) H(17) 0.950 no . .
C(19) H(18) 0.950 no . .
C(19) H(19) 0.950 no . .

loop_
_geom_contact_atom_site_label_1
_geom_contact_atom_site_label_2
_geom_contact_distance
_geom_contact_publ_flag
_geom_contact_site_symmetry_1
_geom_contact_site_symmetry_2
Al(1) F(3) 3.2892(18) ? . 6_555
F(1) F(1) 3.057(2) ? . 4_655
F(1) C(3) 3.438(2) ? . 4_655
F(1) C(4) 3.422(2) ? . 4_655
F(2) C(6) 3.422(3) ? . 2_654
F(2) C(8) 3.524(3) ? . 4_655
F(2) C(17) 3.342(3) ? . 4_655
F(3) Al(1) 3.2892(18) ? . 6_455
F(3) F(4) 2.848(2) ? . 5_656
F(3) O(1) 3.433(2) ? . 6_455
F(3) C(1) 3.353(2) ? . 6_455
F(3) C(2) 3.441(3) ? . 6_455
F(3) C(14) 3.327(3) ? . 5_656
F(4) F(3) 2.848(2) ? . 5_656
F(4) C(6) 3.209(3) ? . 8_446
F(4) C(7) 3.240(3) ? . 8_446
F(4) C(13) 3.181(3) ? . 5_656
F(4) C(14) 3.578(3) ? . 5_656
F(4) C(17) 3.486(3) ? . 6_455
F(5) C(19) 3.458(3) ? . 5_756
O(1) F(3) 3.433(2) ? . 6_555
C(1) F(3) 3.353(2) ? . 6_555
C(2) F(3) 3.441(3) ? . 6_555
C(3) F(1) 3.438(2) ? . 4_655
C(4) F(1) 3.422(2) ? . 4_655
C(6) F(2) 3.422(3) ? . 2_655
C(6) F(4) 3.209(3) ? . 8_556
C(7) F(4) 3.240(3) ? . 8_556
C(8) F(2) 3.524(3) ? . 4_655
C(13) F(4) 3.181(3) ? . 5_656
C(14) F(3) 3.327(3) ? . 5_656
C(14) F(4) 3.578(3) ? . 5_656
C(14) C(17) 3.511(3) ? . 6_455
C(17) F(2) 3.342(3) ? . 4_655
C(17) F(4) 3.486(3) ? . 6_555
C(17) C(14) 3.511(3) ? . 6_555
C(19) F(5) 3.458(3) ? . 5_756
F(1) H(3) 2.921 ? . 4_655
F(1) H(8) 3.211 ? . 2_654
F(2) H(4) 3.112 ? . 6_455
F(2) H(9) 2.953 ? . 2_654
F(2) H(12) 2.543 ? . 4_655
F(2) H(13) 3.434 ? . 4_655
F(2) H(15) 3.393 ? . 6_455
F(3) H(1) 2.686 ? . 6_455
F(3) H(4) 2.836 ? . 6_455
F(3) H(13) 3.023 ? . 6_455
F(3) H(15) 3.492 ? . 6_455
F(4) H(9) 2.885 ? . 8_446
F(4) H(10) 2.843 ? . 8_446
F(4) H(11) 3.108 ? . 6_455
F(4) H(13) 3.067 ? . 6_455
F(5) H(1) 3.336 ? . 2_655
F(5) H(2) 3.248 ? . 2_655
F(5) H(17) 3.179 ? . 5_756
F(5) H(18) 2.857 ? . 5_756
O(1) H(16) 3.432 ? . 5_756
C(1) H(7) 3.069 ? . 2_654
C(1) H(8) 3.155 ? . 3_554
C(1) H(9) 3.588 ? . 3_554
C(1) H(14) 3.599 ? . 6_455
C(2) H(18) 3.451 ? . 5_756
C(3) H(2) 3.318 ? . 2_655
C(3) H(7) 3.487 ? . 4_655
C(3) H(16) 3.354 ? . 5_756
C(4) H(16) 3.050 ? . 5_756
C(5) H(1) 3.462 ? . 3_555
C(5) H(3) 3.342 ? . 3_555
C(5) H(7) 3.455 ? . 4_655
C(5) H(16) 3.597 ? . 5_756
C(6) H(1) 3.514 ? . 3_555
C(6) H(12) 3.590 ? . 3_555
C(6) H(13) 3.597 ? . 3_555
C(7) H(6) 3.309 ? . 5_756
C(9) H(16) 3.122 ? . 5_756
C(11) H(14) 3.507 ? . 6_455
C(12) H(14) 3.426 ? . 6_455
C(12) H(15) 3.337 ? . 6_455
C(13) H(11) 3.419 ? . 6_455
C(13) H(13) 3.124 ? . 6_455
C(13) H(15) 3.392 ? . 6_455
C(14) H(11) 2.988 ? . 6_455
C(14) H(13) 3.140 ? . 6_455
C(15) H(1) 3.262 ? . 2_655
C(15) H(11) 3.295 ? . 6_455
C(17) H(9) 3.106 ? . 3_554
C(18) H(2) 3.550 ? . 6_555
C(19) H(6) 3.587 ? . 5_756
H(1) F(3) 2.686 ? . 6_555
H(1) F(5) 3.336 ? . 2_654
H(1) C(5) 3.462 ? . 3_554
H(1) C(6) 3.514 ? . 3_554
H(1) C(15) 3.262 ? . 2_654
H(1) H(7) 3.018 ? . 2_654
H(1) H(8) 2.968 ? . 3_554
H(1) H(9) 3.044 ? . 3_554
H(2) F(5) 3.248 ? . 2_654
H(2) C(3) 3.318 ? . 2_654
H(2) C(18) 3.550 ? . 6_455
H(2) H(7) 2.728 ? . 2_654
H(2) H(8) 3.448 ? . 2_654
H(2) H(14) 2.685 ? . 6_455
H(2) H(17) 3.550 ? . 6_455
H(3) F(1) 2.921 ? . 4_655
H(3) C(5) 3.342 ? . 3_554
H(3) H(7) 2.947 ? . 2_654
H(3) H(8) 3.279 ? . 2_654
H(3) H(8) 2.514 ? . 3_554
H(3) H(9) 3.329 ? . 3_554
H(4) F(2) 3.112 ? . 6_555
H(4) F(3) 2.836 ? . 6_555
H(4) H(12) 3.001 ? . 7_745
H(4) H(17) 3.449 ? . 6_455
H(4) H(19) 3.316 ? . 7_745
H(5) H(11) 3.149 ? . 6_455
H(5) H(17) 3.090 ? . 6_455
H(5) H(18) 3.432 ? . 5_756
H(6) C(7) 3.309 ? . 5_756
H(6) C(19) 3.587 ? . 5_756
H(6) H(10) 2.898 ? . 5_756
H(6) H(12) 3.515 ? . 7_745
H(6) H(16) 3.305 ? . 5_756
H(6) H(18) 2.678 ? . 5_756
H(7) C(1) 3.069 ? . 2_655
H(7) C(3) 3.487 ? . 4_655
H(7) C(5) 3.455 ? . 4_655
H(7) H(1) 3.018 ? . 2_655
H(7) H(2) 2.728 ? . 2_655
H(7) H(3) 2.947 ? . 2_655
H(7) H(7) 2.909 ? . 4_655
H(7) H(8) 2.874 ? . 4_655
H(8) F(1) 3.211 ? . 2_655
H(8) C(1) 3.155 ? . 3_555
H(8) H(1) 2.968 ? . 3_555
H(8) H(2) 3.448 ? . 2_655
H(8) H(3) 3.279 ? . 2_655
H(8) H(3) 2.514 ? . 3_555
H(8) H(7) 2.874 ? . 4_655
H(8) H(8) 3.458 ? . 4_655
H(9) F(2) 2.953 ? . 2_655
H(9) F(4) 2.885 ? . 8_556
H(9) C(1) 3.588 ? . 3_555
H(9) C(17) 3.106 ? . 3_555
H(9) H(1) 3.044 ? . 3_555
H(9) H(3) 3.329 ? . 3_555
H(9) H(11) 3.446 ? . 3_555
H(9) H(12) 2.794 ? . 3_555
H(9) H(13) 2.648 ? . 3_555
H(10) F(4) 2.843 ? . 8_556
H(10) H(6) 2.898 ? . 5_756
H(11) F(4) 3.108 ? . 6_555
H(11) C(13) 3.419 ? . 6_555
H(11) C(14) 2.988 ? . 6_555
H(11) C(15) 3.295 ? . 6_555
H(11) H(5) 3.149 ? . 6_555
H(11) H(9) 3.446 ? . 3_554
H(12) F(2) 2.543 ? . 4_655
H(12) C(6) 3.590 ? . 3_554
H(12) H(4) 3.001 ? . 7_755
H(12) H(6) 3.515 ? . 7_755
H(12) H(9) 2.794 ? . 3_554
H(13) F(2) 3.434 ? . 4_655
H(13) F(3) 3.023 ? . 6_555
H(13) F(4) 3.067 ? . 6_555
H(13) C(6) 3.597 ? . 3_554
H(13) C(13) 3.124 ? . 6_555
H(13) C(14) 3.140 ? . 6_555
H(13) H(9) 2.648 ? . 3_554
H(14) C(1) 3.599 ? . 6_555
H(14) C(11) 3.507 ? . 6_555
H(14) C(12) 3.426 ? . 6_555
H(14) H(2) 2.685 ? . 6_555
H(15) F(2) 3.393 ? . 6_555
H(15) F(3) 3.492 ? . 6_555
H(15) C(12) 3.337 ? . 6_555
H(15) C(13) 3.392 ? . 6_555
H(16) O(1) 3.432 ? . 5_756
H(16) C(3) 3.354 ? . 5_756
H(16) C(4) 3.050 ? . 5_756
H(16) C(5) 3.597 ? . 5_756
H(16) C(9) 3.122 ? . 5_756
H(16) H(6) 3.305 ? . 5_756
H(16) H(16) 3.597 ? . 5_756
H(17) F(5) 3.179 ? . 5_756
H(17) H(2) 3.550 ? . 6_555
H(17) H(4) 3.449 ? . 6_555
H(17) H(5) 3.090 ? . 6_555
H(17) H(19) 3.373 ? . 4_755
H(18) F(5) 2.857 ? . 5_756
H(18) C(2) 3.451 ? . 5_756
H(18) H(5) 3.432 ? . 5_756
H(18) H(6) 2.678 ? . 5_756
H(19) H(4) 3.316 ? . 7_755
H(19) H(17) 3.373 ? . 4_755
H(19) H(19) 3.573 ? . 4_755

loop_
_geom_torsion_atom_site_label_1
_geom_torsion_atom_site_label_2
_geom_torsion_atom_site_label_3
_geom_torsion_atom_site_label_4
_geom_torsion
_geom_torsion_publ_flag
_geom_torsion_site_symmetry_1
_geom_torsion_site_symmetry_2
_geom_torsion_site_symmetry_3
_geom_torsion_site_symmetry_4
O(1) Al(1) N(1) C(3) 2.22(19) ? . . . .
O(1) Al(1) N(1) C(10) 179.51(17) ? . . . .
N(1) Al(1) O(1) C(9) -2.6(2) ? . . . .
C(1) Al(1) O(1) C(9) 105.6(2) ? . . . .
C(2) Al(1) O(1) C(9) -115.3(2) ? . . . .
C(1) Al(1) N(1) C(3) -113.45(19) ? . . . .
C(1) Al(1) N(1) C(10) 63.85(19) ? . . . .
C(2) Al(1) N(1) C(3) 118.71(19) ? . . . .
C(2) Al(1) N(1) C(10) -64.00(19) ? . . . .
Al(1) O(1) C(9) C(4) 1.7(3) ? . . . .
Al(1) O(1) C(9) C(8) -179.21(17) ? . . . .
Al(1) N(1) C(3) C(4) -1.2(3) ? . . . .
Al(1) N(1) C(10) C(11) -90.8(2) ? . . . .
Al(1) N(1) C(10) C(15) 86.5(2) ? . . . .
C(3) N(1) C(10) C(11) 86.7(2) ? . . . .
C(3) N(1) C(10) C(15) -96.1(2) ? . . . .
C(10) N(1) C(3) C(4) -178.6(2) ? . . . .
N(1) C(3) C(4) C(5) -179.7(2) ? . . . .
N(1) C(3) C(4) C(9) -0.5(3) ? . . . .
C(3) C(4) C(5) C(6) 179.8(2) ? . . . .
C(3) C(4) C(9) O(1) 0.5(3) ? . . . .
C(3) C(4) C(9) C(8) -178.6(2) ? . . . .
C(5) C(4) C(9) O(1) 179.6(2) ? . . . .
C(5) C(4) C(9) C(8) 0.5(3) ? . . . .
C(9) C(4) C(5) C(6) 0.6(3) ? . . . .
C(4) C(5) C(6) C(7) -1.2(3) ? . . . .
C(5) C(6) C(7) C(8) 0.8(4) ? . . . .
C(6) C(7) C(8) C(9) 0.3(3) ? . . . .
C(6) C(7) C(8) C(16) -177.7(2) ? . . . .
C(7) C(8) C(9) O(1) 179.96(15) ? . . . .
C(7) C(8) C(9) C(4) -0.9(3) ? . . . .
C(7) C(8) C(16) C(17) -122.4(2) ? . . . .
C(7) C(8) C(16) C(18) 115.7(2) ? . . . .
C(7) C(8) C(16) C(19) -3.6(3) ? . . . .
C(9) C(8) C(16) C(17) 59.6(2) ? . . . .
C(9) C(8) C(16) C(18) -62.2(2) ? . . . .
C(9) C(8) C(16) C(19) 178.4(2) ? . . . .
C(16) C(8) C(9) O(1) -2.0(3) ? . . . .
C(16) C(8) C(9) C(4) 177.1(2) ? . . . .
N(1) C(10) C(11) F(1) -3.5(3) ? . . . .
N(1) C(10) C(11) C(12) 176.8(2) ? . . . .
N(1) C(10) C(15) F(5) 3.5(3) ? . . . .
N(1) C(10) C(15) C(14) -176.6(2) ? . . . .
C(11) C(10) C(15) F(5) -179.2(2) ? . . . .
C(11) C(10) C(15) C(14) 0.7(3) ? . . . .
C(15) C(10) C(11) F(1) 179.2(2) ? . . . .
C(15) C(10) C(11) C(12) -0.6(3) ? . . . .
F(1) C(11) C(12) F(2) 1.2(3) ? . . . .
F(1) C(11) C(12) C(13) 179.9(2) ? . . . .
C(10) C(11) C(12) F(2) -179.1(2) ? . . . .
C(10) C(11) C(12) C(13) -0.3(4) ? . . . .
F(2) C(12) C(13) F(3) 0.4(4) ? . . . .
F(2) C(12) C(13) C(14) 179.9(2) ? . . . .
C(11) C(12) C(13) F(3) -178.4(2) ? . . . .
C(11) C(12) C(13) C(14) 1.1(4) ? . . . .
F(3) C(13) C(14) F(4) -0.4(4) ? . . . .
F(3) C(13) C(14) C(15) 178.5(2) ? . . . .
C(12) C(13) C(14) F(4) -179.9(2) ? . . . .
C(12) C(13) C(14) C(15) -1.0(4) ? . . . .
F(4) C(14) C(15) F(5) -1.1(4) ? . . . .
F(4) C(14) C(15) C(10) 178.9(2) ? . . . .
C(13) C(14) C(15) F(5) 179.96(18) ? . . . .
C(13) C(14) C(15) C(10) 0.0(3) ? . . . .
